data_7000347
loop_
_publ_author_name
'Marson, Angelica'
'Ernsting, Johanneke E.'
'Lutz, Martin'
'Spek, Anthony L.'
'van Leeuwen, Piet W. N. M.'
'Kamer, Paul C. J.'

_publ_section_title
;
 A novel hemilabile calix[4],quinoline-based P,N-ligand: coordination
 chemistry and complex characterisation
;
_journal_issue 4
_journal_name_full 'Dalton Transactions'
_journal_page_first 621
_journal_paper_doi 10.1039/b814469a
_journal_year 2009
_chemical_formula_moiety 'C55 H63 Cl N O4 P Pd, 2(C4 H10 O)'
_chemical_formula_sum 'C63 H83 Cl N O6 P Pd'
_chemical_formula_weight 1123.12
_chemical_name_systematic
;
?
;
_space_group_IT_number 14
_symmetry_cell_setting monoclinic
_symmetry_space_group_name_Hall '-P 2ybc'
_symmetry_space_group_name_H-M 'P 1 21/c 1'
_atom_sites_solution_hydrogens geom
_atom_sites_solution_primary heavy
_atom_sites_solution_secondary difmap
_audit_creation_method SHELXL-97
_cell_angle_alpha 90.00
_cell_angle_beta 94.6368(3)
_cell_angle_gamma 90.00
_cell_formula_units_Z 4
_cell_length_a 26.1478(2)
_cell_length_b 12.93260(10)
_cell_length_c 18.91510(10)
_cell_measurement_reflns_used 192444
_cell_measurement_temperature 110(2)
_cell_measurement_theta_max 27.48
_cell_measurement_theta_min 1.02
_cell_volume 6375.38(8)
_computing_cell_refinement HKL2000
_computing_data_collection 'Nonius COLLECT'
_computing_data_reduction 'HKL2000, SortAV'
_computing_structure_refinement 'SHELXL-97 (Sheldrick, 1997)'
_computing_structure_solution 'DIRDIF-97 (Beurskens et al., 1997)'
_diffrn_ambient_temperature 110(2)
_diffrn_measured_fraction_theta_full 0.996
_diffrn_measured_fraction_theta_max 0.996
_diffrn_measurement_device_type 'Nonius KappaCCD'
_diffrn_radiation_monochromator graphite
_diffrn_radiation_source 'rotating anode'
_diffrn_radiation_type MoK\a
_diffrn_radiation_wavelength 0.71073
_diffrn_reflns_av_R_equivalents 0.0560
_diffrn_reflns_av_sigmaI/netI 0.0430
_diffrn_reflns_limit_h_max 33
_diffrn_reflns_limit_h_min -33
_diffrn_reflns_limit_k_max 16
_diffrn_reflns_limit_k_min -16
_diffrn_reflns_limit_l_max 24
_diffrn_reflns_limit_l_min -24
_diffrn_reflns_number 99310
_diffrn_reflns_theta_full 27.49
_diffrn_reflns_theta_max 27.49
_diffrn_reflns_theta_min 1.76
_exptl_absorpt_coefficient_mu 0.404
_exptl_absorpt_correction_T_max 0.98
_exptl_absorpt_correction_T_min 0.89
_exptl_absorpt_correction_type multi-scan
_exptl_crystal_colour colourless
_exptl_crystal_density_diffrn 1.170
_exptl_crystal_density_method 'not measured'
_exptl_crystal_description plate
_exptl_crystal_F_000 2376
_exptl_crystal_size_max 0.30
_exptl_crystal_size_mid 0.24
_exptl_crystal_size_min 0.06
_platon_squeeze_details ' ?'
_refine_diff_density_max 1.249
_refine_diff_density_min -1.054
_refine_diff_density_rms 0.069
_refine_ls_extinction_method none
_refine_ls_goodness_of_fit_ref 1.101
_refine_ls_hydrogen_treatment constr
_refine_ls_matrix_type full
_refine_ls_number_parameters 706
_refine_ls_number_reflns 14575
_refine_ls_number_restraints 105
_refine_ls_restrained_S_all 1.141
_refine_ls_R_factor_all 0.0596
_refine_ls_R_factor_gt 0.0401
_refine_ls_shift/su_max 0.003
_refine_ls_shift/su_mean 0.000
_refine_ls_structure_factor_coef Fsqd
_refine_ls_weighting_details 'calc w=1/[\s^2^(Fo^2^)+(0.0516P)^2^+2.8673P] where P=(Fo^2^+2Fc^2^)/3'
_refine_ls_weighting_scheme calc
_refine_ls_wR_factor_gt 0.1027
_refine_ls_wR_factor_ref 0.1105
_reflns_number_gt 10908
_reflns_number_total 14575
_reflns_threshold_expression I>2\s(I)
_cod_data_source_file b814469a.txt
_cod_data_source_block s3333a
_cod_original_sg_symbol_H-M 'P 21/c'
_cod_database_code 7000347

loop_
_symmetry_equiv_pos_as_xyz
'x, y, z'
'-x, y+1/2, -z+1/2'
'-x, -y, -z'
'x, -y-1/2, z-1/2'

loop_
_atom_site_label
_atom_site_type_symbol
_atom_site_fract_x
_atom_site_fract_y
_atom_site_fract_z
_atom_site_U_iso_or_equiv
_atom_site_adp_type
_atom_site_occupancy
_atom_site_symmetry_multiplicity
_atom_site_calc_flag
_atom_site_refinement_flags
_atom_site_disorder_assembly
_atom_site_disorder_group
Pd1 Pd 0.171730(6) 1.065127(14) 0.508258(9) 0.02059(6) Uani 1 1 d . . .
Cl1 Cl 0.13396(2) 1.07605(6) 0.61680(3) 0.03891(18) Uani 1 1 d . . .
P1 P 0.21452(2) 1.05888(5) 0.41353(3) 0.01840(13) Uani 1 1 d . . .
O1 O 0.17741(6) 1.03691(13) 0.34493(8) 0.0214(3) Uani 1 1 d . . .
O2 O 0.24187(6) 1.16716(12) 0.39937(8) 0.0212(3) Uani 1 1 d . . .
O3 O 0.26054(6) 0.97677(12) 0.40647(8) 0.0203(3) Uani 1 1 d . . .
O4 O 0.17296(6) 0.86291(12) 0.42886(8) 0.0227(4) Uani 1 1 d . . .
N1 N 0.09766(7) 1.00640(16) 0.45762(10) 0.0233(4) Uani 1 1 d . . .
C1 C 0.17106(8) 1.03366(19) 0.27000(12) 0.0208(5) Uani 1 1 d . . .
C2 C 0.14665(9) 0.94599(18) 0.23990(13) 0.0230(5) Uani 1 1 d . . .
C3 C 0.13828(9) 0.94279(19) 0.16644(13) 0.0243(5) Uani 1 1 d . . .
H3 H 0.1231 0.8824 0.1452 0.029 Uiso 1 1 calc R . .
C4 C 0.15100(9) 1.0234(2) 0.12229(13) 0.0259(5) Uani 1 1 d . . .
C5 C 0.17169(9) 1.11132(19) 0.15558(13) 0.0243(5) Uani 1 1 d . . .
H5 H 0.1793 1.1690 0.1271 0.029 Uiso 1 1 calc R . .
C6 C 0.18187(8) 1.11886(18) 0.22881(12) 0.0221(5) Uani 1 1 d . . .
C7 C 0.20368(8) 1.21874(18) 0.26006(13) 0.0222(5) Uani 1 1 d . . .
H7A H 0.1858 1.2372 0.3025 0.027 Uiso 1 1 calc R . .
H7B H 0.1979 1.2752 0.2249 0.027 Uiso 1 1 calc R . .
C8 C 0.27755(8) 1.17715(18) 0.34786(12) 0.0209(5) Uani 1 1 d . . .
C9 C 0.26057(8) 1.20739(18) 0.28041(12) 0.0220(5) Uani 1 1 d . . .
C10 C 0.29709(9) 1.22133(19) 0.23156(13) 0.0242(5) Uani 1 1 d . . .
H10 H 0.2860 1.2415 0.1845 0.029 Uiso 1 1 calc R . .
C11 C 0.34921(9) 1.20674(19) 0.24940(12) 0.0255(5) Uani 1 1 d D A .
C12 C 0.36412(9) 1.17629(19) 0.31870(13) 0.0259(5) Uani 1 1 d . . .
H12 H 0.3996 1.1661 0.3320 0.031 Uiso 1 1 calc R . .
C13 C 0.32906(9) 1.16032(18) 0.36905(12) 0.0230(5) Uani 1 1 d . . .
C14 C 0.34519(9) 1.13218(19) 0.44475(12) 0.0242(5) Uani 1 1 d . . .
H14A H 0.3223 1.1692 0.4755 0.029 Uiso 1 1 calc R . .
H14B H 0.3803 1.1592 0.4562 0.029 Uiso 1 1 calc R . .
C15 C 0.30363(8) 0.94963(18) 0.45278(12) 0.0208(5) Uani 1 1 d . . .
C16 C 0.34516(8) 1.01836(19) 0.46513(12) 0.0216(5) Uani 1 1 d . . .
C17 C 0.38942(8) 0.9812(2) 0.50368(12) 0.0253(5) Uani 1 1 d . . .
H17 H 0.4176 1.0271 0.5121 0.030 Uiso 1 1 calc R . .
C18 C 0.39437(9) 0.8814(2) 0.53022(12) 0.0257(5) Uani 1 1 d . . .
C19 C 0.35202(9) 0.8176(2) 0.51790(13) 0.0265(5) Uani 1 1 d . . .
H19 H 0.3541 0.7491 0.5361 0.032 Uiso 1 1 calc R . .
C20 C 0.30655(8) 0.84842(19) 0.48032(12) 0.0229(5) Uani 1 1 d . . .
C21 C 0.26357(9) 0.76963(19) 0.47587(13) 0.0252(5) Uani 1 1 d . . .
H21A H 0.2771 0.7039 0.4967 0.030 Uiso 1 1 calc R . .
H21B H 0.2364 0.7941 0.5054 0.030 Uiso 1 1 calc R . .
C22 C 0.19350(8) 0.79616(18) 0.38068(12) 0.0214(5) Uani 1 1 d . . .
C23 C 0.23947(9) 0.74788(19) 0.40241(13) 0.0235(5) Uani 1 1 d . . .
C24 C 0.26288(9) 0.68577(19) 0.35423(13) 0.0260(5) Uani 1 1 d . . .
H24 H 0.2938 0.6509 0.3693 0.031 Uiso 1 1 calc R . .
C25 C 0.24213(10) 0.67344(19) 0.28457(13) 0.0287(6) Uani 1 1 d . . .
C26 C 0.19711(9) 0.72651(19) 0.26444(13) 0.0270(5) Uani 1 1 d . . .
H26 H 0.1824 0.7195 0.2171 0.032 Uiso 1 1 calc R . .
C27 C 0.17285(9) 0.78953(18) 0.31105(13) 0.0234(5) Uani 1 1 d . . .
C28 C 0.12852(9) 0.85751(19) 0.28363(13) 0.0245(5) Uani 1 1 d . . .
H28A H 0.1033 0.8156 0.2542 0.029 Uiso 1 1 calc R . .
H28B H 0.1112 0.8854 0.3242 0.029 Uiso 1 1 calc R . .
C29 C 0.14150(10) 1.0127(2) 0.04183(13) 0.0307(6) Uani 1 1 d . . .
C30 C 0.08516(12) 0.9860(3) 0.02148(15) 0.0513(9) Uani 1 1 d . . .
H30A H 0.0631 1.0397 0.0394 0.077 Uiso 1 1 calc R . .
H30B H 0.0770 0.9192 0.0423 0.077 Uiso 1 1 calc R . .
H30C H 0.0793 0.9821 -0.0303 0.077 Uiso 1 1 calc R . .
C31 C 0.17632(12) 0.9263(2) 0.01654(15) 0.0399(7) Uani 1 1 d . . .
H31A H 0.1701 0.9181 -0.0349 0.060 Uiso 1 1 calc R . .
H31B H 0.1686 0.8613 0.0400 0.060 Uiso 1 1 calc R . .
H31C H 0.2123 0.9448 0.0285 0.060 Uiso 1 1 calc R . .
C32 C 0.15496(12) 1.1125(2) 0.00354(14) 0.0413(7) Uani 1 1 d . . .
H32A H 0.1351 1.1701 0.0209 0.062 Uiso 1 1 calc R . .
H32B H 0.1467 1.1042 -0.0476 0.062 Uiso 1 1 calc R . .
H32C H 0.1917 1.1269 0.0129 0.062 Uiso 1 1 calc R . .
C33 C 0.38906(9) 1.2263(2) 0.19591(14) 0.0371(7) Uani 1 1 d D . .
C34A C 0.36672(18) 1.2594(5) 0.1249(2) 0.0566(19) Uani 0.617(5) 1 d PD A 1
H34A H 0.3944 1.2748 0.0946 0.085 Uiso 0.617(5) 1 calc PR A 1
H34B H 0.3458 1.3214 0.1297 0.085 Uiso 0.617(5) 1 calc PR A 1
H34C H 0.3452 1.2038 0.1035 0.085 Uiso 0.617(5) 1 calc PR A 1
C35A C 0.42475(19) 1.1346(4) 0.1935(3) 0.0561(18) Uani 0.617(5) 1 d PD A 1
H35A H 0.4056 1.0747 0.1738 0.084 Uiso 0.617(5) 1 calc PR A 1
H35B H 0.4393 1.1185 0.2416 0.084 Uiso 0.617(5) 1 calc PR A 1
H35C H 0.4525 1.1512 0.1636 0.084 Uiso 0.617(5) 1 calc PR A 1
C36A C 0.42321(18) 1.3203(4) 0.2279(3) 0.0591(18) Uani 0.617(5) 1 d PD A 1
H36A H 0.4495 1.3373 0.1956 0.089 Uiso 0.617(5) 1 calc PR A 1
H36B H 0.4398 1.3004 0.2742 0.089 Uiso 0.617(5) 1 calc PR A 1
H36C H 0.4013 1.3807 0.2335 0.089 Uiso 0.617(5) 1 calc PR A 1
C34B C 0.3842(3) 1.3362(4) 0.1658(4) 0.043(2) Uani 0.383(5) 1 d PD A 2
H34D H 0.4076 1.3446 0.1283 0.065 Uiso 0.383(5) 1 calc PR A 2
H34E H 0.3930 1.3863 0.2037 0.065 Uiso 0.383(5) 1 calc PR A 2
H34F H 0.3489 1.3480 0.1461 0.065 Uiso 0.383(5) 1 calc PR A 2
C35B C 0.3747(3) 1.1539(6) 0.1283(3) 0.045(2) Uani 0.383(5) 1 d PD A 2
H35D H 0.3402 1.1712 0.1076 0.068 Uiso 0.383(5) 1 calc PR A 2
H35E H 0.3756 1.0812 0.1430 0.068 Uiso 0.383(5) 1 calc PR A 2
H35F H 0.3995 1.1650 0.0929 0.068 Uiso 0.383(5) 1 calc PR A 2
C36B C 0.44307(18) 1.2012(7) 0.2206(4) 0.044(2) Uani 0.383(5) 1 d PD A 2
H36D H 0.4653 1.2152 0.1825 0.065 Uiso 0.383(5) 1 calc PR A 2
H36E H 0.4456 1.1280 0.2337 0.065 Uiso 0.383(5) 1 calc PR A 2
H36F H 0.4539 1.2439 0.2620 0.065 Uiso 0.383(5) 1 calc PR A 2
C37 C 0.44462(9) 0.8439(2) 0.56998(14) 0.0327(6) Uani 1 1 d . . .
C38 C 0.48563(10) 0.8350(3) 0.51675(17) 0.0471(8) Uani 1 1 d . . .
H38A H 0.4910 0.9029 0.4954 0.071 Uiso 1 1 calc R . .
H38B H 0.4742 0.7856 0.4795 0.071 Uiso 1 1 calc R . .
H38C H 0.5179 0.8110 0.5413 0.071 Uiso 1 1 calc R . .
C39 C 0.46193(13) 0.9204(3) 0.62809(18) 0.0537(9) Uani 1 1 d . . .
H39A H 0.4698 0.9869 0.6067 0.081 Uiso 1 1 calc R . .
H39B H 0.4927 0.8937 0.6552 0.081 Uiso 1 1 calc R . .
H39C H 0.4345 0.9297 0.6598 0.081 Uiso 1 1 calc R . .
C40 C 0.43890(11) 0.7365(3) 0.60333(17) 0.0468(8) Uani 1 1 d . . .
H40A H 0.4717 0.7157 0.6281 0.070 Uiso 1 1 calc R . .
H40B H 0.4290 0.6862 0.5660 0.070 Uiso 1 1 calc R . .
H40C H 0.4124 0.7391 0.6371 0.070 Uiso 1 1 calc R . .
C41 C 0.26806(11) 0.6018(2) 0.23301(15) 0.0373(6) Uani 1 1 d . . .
C42 C 0.25690(13) 0.4890(2) 0.25319(16) 0.0464(8) Uani 1 1 d . . .
H42A H 0.2732 0.4420 0.2211 0.070 Uiso 1 1 calc R . .
H42B H 0.2198 0.4773 0.2492 0.070 Uiso 1 1 calc R . .
H42C H 0.2707 0.4760 0.3021 0.070 Uiso 1 1 calc R . .
C43 C 0.24733(14) 0.6188(2) 0.15572(15) 0.0480(8) Uani 1 1 d . . .
H43A H 0.2514 0.6916 0.1431 0.072 Uiso 1 1 calc R . .
H43B H 0.2109 0.6003 0.1501 0.072 Uiso 1 1 calc R . .
H43C H 0.2664 0.5754 0.1245 0.072 Uiso 1 1 calc R . .
C44 C 0.32618(12) 0.6208(3) 0.23855(19) 0.0542(9) Uani 1 1 d . . .
H44A H 0.3329 0.6934 0.2276 0.081 Uiso 1 1 calc R . .
H44B H 0.3422 0.5762 0.2048 0.081 Uiso 1 1 calc R . .
H44C H 0.3406 0.6051 0.2868 0.081 Uiso 1 1 calc R . .
C45 C 0.12991(9) 0.8310(2) 0.46523(13) 0.0267(5) Uani 1 1 d . . .
H45A H 0.1395 0.8283 0.5169 0.032 Uiso 1 1 calc R . .
H45B H 0.1188 0.7610 0.4492 0.032 Uiso 1 1 calc R . .
C46 C 0.08692(9) 0.9069(2) 0.44971(12) 0.0247(5) Uani 1 1 d . . .
C47 C 0.03797(9) 0.8695(2) 0.42532(13) 0.0295(6) Uani 1 1 d . . .
H47 H 0.0320 0.7972 0.4212 0.035 Uiso 1 1 calc R . .
C48 C -0.00084(9) 0.9379(2) 0.40756(14) 0.0322(6) Uani 1 1 d . . .
H48 H -0.0342 0.9137 0.3921 0.039 Uiso 1 1 calc R . .
C49 C 0.00926(9) 1.0442(2) 0.41255(13) 0.0287(6) Uani 1 1 d . . .
C50 C -0.02824(9) 1.1202(2) 0.39245(14) 0.0361(7) Uani 1 1 d . . .
H50 H -0.0619 1.0993 0.3760 0.043 Uiso 1 1 calc R . .
C51 C -0.01659(11) 1.2223(2) 0.39647(16) 0.0431(7) Uani 1 1 d . . .
H51 H -0.0420 1.2724 0.3826 0.052 Uiso 1 1 calc R . .
C52 C 0.03355(11) 1.2545(2) 0.42138(17) 0.0448(7) Uani 1 1 d . . .
H52 H 0.0415 1.3262 0.4240 0.054 Uiso 1 1 calc R . .
C53 C 0.07046(10) 1.1834(2) 0.44156(15) 0.0362(6) Uani 1 1 d . . .
H53 H 0.1038 1.2060 0.4583 0.043 Uiso 1 1 calc R . .
C54 C 0.05948(9) 1.0765(2) 0.43770(13) 0.0264(5) Uani 1 1 d . . .
C55 C 0.23782(8) 1.12825(17) 0.55902(11) 0.0171(4) Uani 1 1 d . . .
H55A H 0.2675 1.0861 0.5489 0.026 Uiso 1 1 calc R . .
H55B H 0.2348 1.1296 0.6103 0.026 Uiso 1 1 calc R . .
H55C H 0.2424 1.1989 0.5418 0.026 Uiso 1 1 calc R . .
O5 O 0.02147(11) 0.6221(2) 0.3021(2) 0.1013(11) Uani 1 1 d U . .
C56 C -0.04956(15) 0.7347(4) 0.2785(3) 0.0808(13) Uani 1 1 d U . .
H56A H -0.0495 0.7661 0.3256 0.121 Uiso 1 1 calc R . .
H56B H -0.0844 0.7362 0.2552 0.121 Uiso 1 1 calc R . .
H56C H -0.0265 0.7736 0.2499 0.121 Uiso 1 1 calc R . .
C57 C -0.03245(16) 0.6304(5) 0.2852(4) 0.120(2) Uani 1 1 d U . .
H57A H -0.0505 0.5960 0.3229 0.145 Uiso 1 1 calc R . .
H57B H -0.0417 0.5935 0.2402 0.145 Uiso 1 1 calc R . .
C58 C 0.03863(18) 0.5275(4) 0.2964(2) 0.0755(12) Uani 1 1 d U . .
H58A H 0.0256 0.4985 0.2499 0.091 Uiso 1 1 calc R . .
H58B H 0.0255 0.4840 0.3340 0.091 Uiso 1 1 calc R . .
C59 C 0.09601(17) 0.5240(4) 0.3026(2) 0.0740(12) Uani 1 1 d U . .
H59A H 0.1091 0.5631 0.2635 0.111 Uiso 1 1 calc R . .
H59B H 0.1075 0.4520 0.3006 0.111 Uiso 1 1 calc R . .
H59C H 0.1091 0.5547 0.3479 0.111 Uiso 1 1 calc R . .
O6 O 0.36170(7) 0.89128(16) 0.23826(10) 0.0383(5) Uani 1 1 d U . .
C60 C 0.28681(12) 0.9292(3) 0.16464(18) 0.0511(8) Uani 1 1 d U . .
H60A H 0.3044 0.9833 0.1397 0.077 Uiso 1 1 calc R . .
H60B H 0.2502 0.9460 0.1642 0.077 Uiso 1 1 calc R . .
H60C H 0.2909 0.8627 0.1409 0.077 Uiso 1 1 calc R . .
C61 C 0.30946(10) 0.9224(2) 0.23935(16) 0.0376(7) Uani 1 1 d U . .
H61A H 0.3074 0.9904 0.2630 0.045 Uiso 1 1 calc R . .
H61B H 0.2903 0.8713 0.2660 0.045 Uiso 1 1 calc R . .
C62 C 0.38597(11) 0.8827(3) 0.30746(15) 0.0431(7) Uani 1 1 d U . .
H62A H 0.3678 0.8314 0.3351 0.052 Uiso 1 1 calc R . .
H62B H 0.3854 0.9502 0.3321 0.052 Uiso 1 1 calc R . .
C63 C 0.44054(12) 0.8486(3) 0.30151(18) 0.0600(10) Uani 1 1 d U . .
H63A H 0.4407 0.7807 0.2786 0.090 Uiso 1 1 calc R . .
H63B H 0.4584 0.8441 0.3490 0.090 Uiso 1 1 calc R . .
H63C H 0.4580 0.8990 0.2731 0.090 Uiso 1 1 calc R . .

loop_
_atom_site_aniso_label
_atom_site_aniso_U_11
_atom_site_aniso_U_22
_atom_site_aniso_U_33
_atom_site_aniso_U_23
_atom_site_aniso_U_13
_atom_site_aniso_U_12
Pd1 0.01544(9) 0.02460(11) 0.02137(10) -0.00339(8) -0.00070(6) -0.00009(7)
Cl1 0.0195(3) 0.0713(5) 0.0262(3) -0.0142(3) 0.0038(2) -0.0045(3)
P1 0.0160(3) 0.0193(3) 0.0196(3) -0.0010(2) -0.0007(2) -0.0003(2)
O1 0.0201(8) 0.0239(9) 0.0197(8) 0.0001(7) -0.0017(6) -0.0021(6)
O2 0.0203(8) 0.0215(9) 0.0216(8) -0.0003(7) -0.0006(6) -0.0018(6)
O3 0.0173(7) 0.0208(8) 0.0222(8) 0.0018(7) -0.0017(6) 0.0022(6)
O4 0.0203(8) 0.0214(9) 0.0269(9) -0.0025(7) 0.0044(6) -0.0015(6)
N1 0.0185(9) 0.0274(12) 0.0236(10) -0.0026(9) -0.0007(8) 0.0005(8)
C1 0.0182(11) 0.0229(12) 0.0205(12) -0.0014(10) -0.0032(9) 0.0028(9)
C2 0.0209(11) 0.0216(13) 0.0258(12) 0.0009(10) -0.0032(9) 0.0017(9)
C3 0.0247(12) 0.0220(13) 0.0251(12) -0.0033(10) -0.0053(9) -0.0016(10)
C4 0.0245(12) 0.0268(13) 0.0254(13) 0.0005(11) -0.0041(10) 0.0026(10)
C5 0.0243(12) 0.0222(13) 0.0259(13) 0.0047(11) -0.0017(9) 0.0027(10)
C6 0.0185(11) 0.0208(13) 0.0257(12) -0.0001(10) -0.0052(9) 0.0014(9)
C7 0.0234(11) 0.0160(12) 0.0262(12) 0.0038(10) -0.0047(9) 0.0000(9)
C8 0.0223(11) 0.0190(12) 0.0211(12) -0.0011(10) 0.0004(9) -0.0025(9)
C9 0.0232(11) 0.0156(12) 0.0262(12) 0.0001(10) -0.0038(9) -0.0016(9)
C10 0.0263(12) 0.0224(13) 0.0231(12) 0.0053(10) -0.0028(9) -0.0024(10)
C11 0.0249(12) 0.0254(13) 0.0258(13) 0.0040(11) -0.0009(10) -0.0043(10)
C12 0.0177(11) 0.0258(13) 0.0330(13) 0.0058(11) -0.0046(10) -0.0017(9)
C13 0.0232(11) 0.0207(12) 0.0244(12) 0.0032(10) -0.0023(9) -0.0032(9)
C14 0.0193(11) 0.0280(14) 0.0246(12) 0.0007(10) -0.0032(9) -0.0029(10)
C15 0.0167(10) 0.0275(13) 0.0181(11) 0.0021(10) -0.0001(8) 0.0046(9)
C16 0.0209(11) 0.0265(13) 0.0172(11) 0.0040(10) 0.0006(9) 0.0005(10)
C17 0.0168(11) 0.0341(14) 0.0246(13) 0.0011(11) 0.0001(9) -0.0020(10)
C18 0.0204(11) 0.0344(15) 0.0218(12) 0.0048(11) -0.0006(9) 0.0043(10)
C19 0.0236(12) 0.0306(14) 0.0253(13) 0.0077(11) 0.0026(10) 0.0038(10)
C20 0.0207(11) 0.0268(13) 0.0215(12) 0.0023(10) 0.0028(9) 0.0024(10)
C21 0.0244(12) 0.0242(13) 0.0268(13) 0.0060(11) 0.0005(10) -0.0005(10)
C22 0.0226(11) 0.0151(11) 0.0269(12) 0.0008(10) 0.0048(9) -0.0029(9)
C23 0.0247(11) 0.0192(12) 0.0267(13) 0.0043(10) 0.0027(9) -0.0026(9)
C24 0.0250(12) 0.0181(12) 0.0354(14) 0.0062(11) 0.0048(10) 0.0027(10)
C25 0.0361(14) 0.0204(13) 0.0302(14) -0.0020(11) 0.0073(11) -0.0038(11)
C26 0.0329(13) 0.0231(13) 0.0245(13) -0.0014(10) -0.0011(10) -0.0057(10)
C27 0.0252(12) 0.0178(12) 0.0271(13) 0.0020(10) 0.0009(9) -0.0044(9)
C28 0.0242(12) 0.0239(13) 0.0244(12) -0.0022(10) -0.0034(9) -0.0048(10)
C29 0.0365(14) 0.0303(15) 0.0238(13) -0.0010(11) -0.0060(10) -0.0008(11)
C30 0.0446(17) 0.080(3) 0.0271(15) 0.0050(16) -0.0136(13) -0.0090(17)
C31 0.0591(19) 0.0306(16) 0.0294(15) -0.0047(12) -0.0001(13) 0.0015(13)
C32 0.0641(19) 0.0319(16) 0.0268(15) 0.0007(13) -0.0033(13) 0.0006(14)
C33 0.0276(13) 0.0495(18) 0.0344(15) 0.0160(13) 0.0036(11) -0.0032(12)
C34A 0.036(3) 0.098(6) 0.035(3) 0.029(3) 0.002(2) 0.000(3)
C35A 0.043(3) 0.088(5) 0.039(3) 0.017(3) 0.015(2) 0.019(3)
C36A 0.040(3) 0.083(5) 0.054(3) 0.025(3) 0.005(2) -0.025(3)
C34B 0.040(4) 0.044(5) 0.047(5) 0.017(4) 0.016(4) -0.006(4)
C35B 0.037(4) 0.064(6) 0.036(4) -0.015(4) 0.017(3) -0.010(4)
C36B 0.029(4) 0.072(7) 0.030(4) 0.003(4) 0.003(3) -0.005(4)
C37 0.0212(12) 0.0405(16) 0.0352(15) 0.0105(13) -0.0061(10) 0.0010(11)
C38 0.0235(14) 0.059(2) 0.059(2) 0.0128(17) 0.0031(13) 0.0073(13)
C39 0.0463(18) 0.062(2) 0.0483(19) 0.0006(17) -0.0231(15) 0.0128(16)
C40 0.0288(14) 0.056(2) 0.0539(19) 0.0245(16) -0.0057(13) 0.0069(14)
C41 0.0488(17) 0.0254(14) 0.0383(16) -0.0046(12) 0.0075(13) 0.0010(13)
C42 0.073(2) 0.0265(16) 0.0398(17) -0.0043(13) 0.0055(15) 0.0087(15)
C43 0.079(2) 0.0359(18) 0.0306(15) -0.0044(14) 0.0160(15) 0.0038(16)
C44 0.054(2) 0.049(2) 0.062(2) -0.0162(17) 0.0208(16) 0.0070(16)
C45 0.0236(12) 0.0293(14) 0.0276(13) 0.0032(11) 0.0051(10) -0.0008(10)
C46 0.0210(11) 0.0316(14) 0.0218(12) -0.0011(10) 0.0041(9) -0.0010(10)
C47 0.0247(12) 0.0305(15) 0.0336(14) -0.0063(12) 0.0046(10) -0.0063(11)
C48 0.0197(12) 0.0436(17) 0.0331(14) -0.0109(13) 0.0010(10) -0.0037(11)
C49 0.0214(12) 0.0396(16) 0.0248(13) -0.0074(11) 0.0005(10) 0.0027(10)
C50 0.0199(12) 0.0519(19) 0.0352(15) -0.0078(14) -0.0063(10) 0.0065(12)
C51 0.0318(14) 0.0471(19) 0.0482(18) -0.0066(15) -0.0108(12) 0.0160(13)
C52 0.0394(16) 0.0331(16) 0.059(2) -0.0077(15) -0.0121(14) 0.0067(13)
C53 0.0289(13) 0.0332(16) 0.0443(16) -0.0073(13) -0.0100(12) 0.0017(11)
C54 0.0193(11) 0.0342(15) 0.0252(13) -0.0055(11) -0.0012(9) 0.0035(10)
C55 0.0140(10) 0.0193(12) 0.0178(11) -0.0030(9) 0.0000(8) -0.0007(8)
O5 0.0570(17) 0.0565(19) 0.188(4) 0.004(2) -0.006(2) -0.0190(15)
C56 0.061(2) 0.081(3) 0.100(3) -0.029(3) 0.001(2) -0.008(2)
C57 0.048(3) 0.106(4) 0.207(6) 0.030(4) 0.006(3) -0.033(3)
C58 0.101(3) 0.080(3) 0.043(2) 0.006(2) -0.009(2) -0.029(3)
C59 0.102(3) 0.074(3) 0.045(2) 0.002(2) 0.004(2) -0.003(2)
O6 0.0314(10) 0.0479(12) 0.0357(11) -0.0034(9) 0.0036(8) 0.0078(9)
C60 0.0389(17) 0.055(2) 0.058(2) 0.0021(17) -0.0071(14) 0.0094(15)
C61 0.0308(14) 0.0311(16) 0.0517(18) -0.0001(13) 0.0085(12) 0.0034(11)
C62 0.0494(17) 0.0469(19) 0.0328(15) -0.0069(14) 0.0016(13) 0.0109(15)
C63 0.0474(19) 0.085(3) 0.0447(19) -0.0123(19) -0.0119(15) 0.0179(18)

loop_
_atom_type_symbol
_atom_type_description
_atom_type_scat_dispersion_real
_atom_type_scat_dispersion_imag
_atom_type_scat_source
C C 0.0033 0.0016 'International Tables Vol C Tables 4.2.6.8 and 6.1.1.4'
H H 0.0000 0.0000 'International Tables Vol C Tables 4.2.6.8 and 6.1.1.4'
Cl Cl 0.1484 0.1585 'International Tables Vol C Tables 4.2.6.8 and 6.1.1.4'
N N 0.0061 0.0033 'International Tables Vol C Tables 4.2.6.8 and 6.1.1.4'
O O 0.0106 0.0060 'International Tables Vol C Tables 4.2.6.8 and 6.1.1.4'
P P 0.1023 0.0942 'International Tables Vol C Tables 4.2.6.8 and 6.1.1.4'
Pd Pd -0.9988 1.0072 'International Tables Vol C Tables 4.2.6.8 and 6.1.1.4'

loop_
_geom_angle_atom_site_label_1
_geom_angle_atom_site_label_2
_geom_angle_atom_site_label_3
_geom_angle
_geom_angle_site_symmetry_1
_geom_angle_site_symmetry_3
_geom_angle_publ_flag
C55 Pd1 P1 86.08(6) . . ?
C55 Pd1 N1 175.80(8) . . ?
P1 Pd1 N1 96.88(5) . . ?
C55 Pd1 Cl1 88.01(6) . . ?
P1 Pd1 Cl1 173.99(2) . . ?
N1 Pd1 Cl1 89.08(5) . . ?
O1 P1 O2 105.77(9) . . ?
O1 P1 O3 103.02(9) . . ?
O2 P1 O3 102.38(8) . . ?
O1 P1 Pd1 110.97(6) . . ?
O2 P1 Pd1 111.63(6) . . ?
O3 P1 Pd1 121.62(6) . . ?
C1 O1 P1 147.35(14) . . ?
C8 O2 P1 121.65(14) . . ?
C15 O3 P1 132.23(14) . . ?
C22 O4 C45 119.77(18) . . ?
C46 N1 C54 117.8(2) . . ?
C46 N1 Pd1 123.39(16) . . ?
C54 N1 Pd1 118.64(16) . . ?
C6 C1 C2 121.4(2) . . ?
C6 C1 O1 121.7(2) . . ?
C2 C1 O1 116.4(2) . . ?
C3 C2 C1 117.4(2) . . ?
C3 C2 C28 119.6(2) . . ?
C1 C2 C28 123.0(2) . . ?
C2 C3 C4 123.5(2) . . ?
C2 C3 H3 118.3 . . ?
C4 C3 H3 118.3 . . ?
C5 C4 C3 116.4(2) . . ?
C5 C4 C29 123.5(2) . . ?
C3 C4 C29 120.1(2) . . ?
C4 C5 C6 123.0(2) . . ?
C4 C5 H5 118.5 . . ?
C6 C5 H5 118.5 . . ?
C1 C6 C5 118.1(2) . . ?
C1 C6 C7 123.0(2) . . ?
C5 C6 C7 118.9(2) . . ?
C6 C7 C9 110.38(19) . . ?
C6 C7 H7A 109.6 . . ?
C9 C7 H7A 109.6 . . ?
C6 C7 H7B 109.6 . . ?
C9 C7 H7B 109.6 . . ?
H7A C7 H7B 108.1 . . ?
C9 C8 C13 123.0(2) . . ?
C9 C8 O2 119.10(19) . . ?
C13 C8 O2 117.8(2) . . ?
C8 C9 C10 117.8(2) . . ?
C8 C9 C7 120.1(2) . . ?
C10 C9 C7 122.1(2) . . ?
C11 C10 C9 122.2(2) . . ?
C11 C10 H10 118.9 . . ?
C9 C10 H10 118.9 . . ?
C10 C11 C12 117.4(2) . . ?
C10 C11 C33 121.6(2) . . ?
C12 C11 C33 121.0(2) . . ?
C13 C12 C11 122.5(2) . . ?
C13 C12 H12 118.8 . . ?
C11 C12 H12 118.8 . . ?
C12 C13 C8 117.2(2) . . ?
C12 C13 C14 122.6(2) . . ?
C8 C13 C14 120.2(2) . . ?
C13 C14 C16 118.0(2) . . ?
C13 C14 H14A 107.8 . . ?
C16 C14 H14A 107.8 . . ?
C13 C14 H14B 107.8 . . ?
C16 C14 H14B 107.8 . . ?
H14A C14 H14B 107.1 . . ?
C16 C15 C20 120.5(2) . . ?
C16 C15 O3 120.7(2) . . ?
C20 C15 O3 118.4(2) . . ?
C17 C16 C15 117.6(2) . . ?
C17 C16 C14 116.5(2) . . ?
C15 C16 C14 125.8(2) . . ?
C18 C17 C16 123.8(2) . . ?
C18 C17 H17 118.1 . . ?
C16 C17 H17 118.1 . . ?
C19 C18 C17 116.3(2) . . ?
C19 C18 C37 122.3(2) . . ?
C17 C18 C37 121.4(2) . . ?
C18 C19 C20 123.5(2) . . ?
C18 C19 H19 118.2 . . ?
C20 C19 H19 118.2 . . ?
C19 C20 C15 118.2(2) . . ?
C19 C20 C21 115.8(2) . . ?
C15 C20 C21 125.9(2) . . ?
C23 C21 C20 115.5(2) . . ?
C23 C21 H21A 108.4 . . ?
C20 C21 H21A 108.4 . . ?
C23 C21 H21B 108.4 . . ?
C20 C21 H21B 108.4 . . ?
H21A C21 H21B 107.5 . . ?
C27 C22 C23 121.1(2) . . ?
C27 C22 O4 121.2(2) . . ?
C23 C22 O4 117.1(2) . . ?
C22 C23 C24 118.8(2) . . ?
C22 C23 C21 118.5(2) . . ?
C24 C23 C21 122.6(2) . . ?
C23 C24 C25 121.8(2) . . ?
C23 C24 H24 119.1 . . ?
C25 C24 H24 119.1 . . ?
C26 C25 C24 117.3(2) . . ?
C26 C25 C41 122.0(2) . . ?
C24 C25 C41 120.6(2) . . ?
C25 C26 C27 122.4(2) . . ?
C25 C26 H26 118.8 . . ?
C27 C26 H26 118.8 . . ?
C22 C27 C26 118.4(2) . . ?
C22 C27 C28 121.3(2) . . ?
C26 C27 C28 120.0(2) . . ?
C2 C28 C27 111.24(19) . . ?
C2 C28 H28A 109.4 . . ?
C27 C28 H28A 109.4 . . ?
C2 C28 H28B 109.4 . . ?
C27 C28 H28B 109.4 . . ?
H28A C28 H28B 108.0 . . ?
C4 C29 C30 110.3(2) . . ?
C4 C29 C32 111.6(2) . . ?
C30 C29 C32 108.9(2) . . ?
C4 C29 C31 108.8(2) . . ?
C30 C29 C31 109.8(2) . . ?
C32 C29 C31 107.4(2) . . ?
C29 C30 H30A 109.5 . . ?
C29 C30 H30B 109.5 . . ?
H30A C30 H30B 109.5 . . ?
C29 C30 H30C 109.5 . . ?
H30A C30 H30C 109.5 . . ?
H30B C30 H30C 109.5 . . ?
C29 C31 H31A 109.5 . . ?
C29 C31 H31B 109.5 . . ?
H31A C31 H31B 109.5 . . ?
C29 C31 H31C 109.5 . . ?
H31A C31 H31C 109.5 . . ?
H31B C31 H31C 109.5 . . ?
C29 C32 H32A 109.5 . . ?
C29 C32 H32B 109.5 . . ?
H32A C32 H32B 109.5 . . ?
C29 C32 H32C 109.5 . . ?
H32A C32 H32C 109.5 . . ?
H32B C32 H32C 109.5 . . ?
C34A C33 C35A 113.4(3) . . ?
C34A C33 C11 114.0(2) . . ?
C36B C33 C11 115.8(3) . . ?
C35A C33 C11 110.2(3) . . ?
C36B C33 C34B 111.6(4) . . ?
C11 C33 C34B 111.0(3) . . ?
C34A C33 C36A 106.9(3) . . ?
C35A C33 C36A 106.3(3) . . ?
C11 C33 C36A 105.4(2) . . ?
C36B C33 C35B 106.2(4) . . ?
C11 C33 C35B 107.6(3) . . ?
C34B C33 C35B 103.8(4) . . ?
C36A C33 C35B 146.4(4) . . ?
C33 C34A H34A 109.5 . . ?
C33 C34A H34B 109.5 . . ?
C33 C34A H34C 109.5 . . ?
C33 C35A H35A 109.5 . . ?
C33 C35A H35B 109.5 . . ?
C33 C35A H35C 109.5 . . ?
C33 C36A H36A 109.5 . . ?
C33 C36A H36B 109.5 . . ?
C33 C36A H36C 109.5 . . ?
C33 C34B H34D 109.5 . . ?
C33 C34B H34E 109.5 . . ?
H34D C34B H34E 109.5 . . ?
C33 C34B H34F 109.5 . . ?
H34D C34B H34F 109.5 . . ?
H34E C34B H34F 109.5 . . ?
C33 C35B H35D 109.5 . . ?
C33 C35B H35E 109.5 . . ?
H35D C35B H35E 109.5 . . ?
C33 C35B H35F 109.5 . . ?
H35D C35B H35F 109.5 . . ?
H35E C35B H35F 109.5 . . ?
C33 C36B H36D 109.5 . . ?
C33 C36B H36E 109.5 . . ?
H36D C36B H36E 109.5 . . ?
C33 C36B H36F 109.5 . . ?
H36D C36B H36F 109.5 . . ?
H36E C36B H36F 109.5 . . ?
C39 C37 C38 109.9(2) . . ?
C39 C37 C18 110.0(2) . . ?
C38 C37 C18 108.5(2) . . ?
C39 C37 C40 108.9(2) . . ?
C38 C37 C40 107.3(2) . . ?
C18 C37 C40 112.2(2) . . ?
C37 C38 H38A 109.5 . . ?
C37 C38 H38B 109.5 . . ?
H38A C38 H38B 109.5 . . ?
C37 C38 H38C 109.5 . . ?
H38A C38 H38C 109.5 . . ?
H38B C38 H38C 109.5 . . ?
C37 C39 H39A 109.5 . . ?
C37 C39 H39B 109.5 . . ?
H39A C39 H39B 109.5 . . ?
C37 C39 H39C 109.5 . . ?
H39A C39 H39C 109.5 . . ?
H39B C39 H39C 109.5 . . ?
C37 C40 H40A 109.5 . . ?
C37 C40 H40B 109.5 . . ?
H40A C40 H40B 109.5 . . ?
C37 C40 H40C 109.5 . . ?
H40A C40 H40C 109.5 . . ?
H40B C40 H40C 109.5 . . ?
C43 C41 C44 108.3(3) . . ?
C43 C41 C42 108.2(2) . . ?
C44 C41 C42 110.0(3) . . ?
C43 C41 C25 112.1(2) . . ?
C44 C41 C25 110.1(2) . . ?
C42 C41 C25 108.1(2) . . ?
C41 C42 H42A 109.5 . . ?
C41 C42 H42B 109.5 . . ?
H42A C42 H42B 109.5 . . ?
C41 C42 H42C 109.5 . . ?
H42A C42 H42C 109.5 . . ?
H42B C42 H42C 109.5 . . ?
C41 C43 H43A 109.5 . . ?
C41 C43 H43B 109.5 . . ?
H43A C43 H43B 109.5 . . ?
C41 C43 H43C 109.5 . . ?
H43A C43 H43C 109.5 . . ?
H43B C43 H43C 109.5 . . ?
C41 C44 H44A 109.5 . . ?
C41 C44 H44B 109.5 . . ?
H44A C44 H44B 109.5 . . ?
C41 C44 H44C 109.5 . . ?
H44A C44 H44C 109.5 . . ?
H44B C44 H44C 109.5 . . ?
O4 C45 C46 108.86(19) . . ?
O4 C45 H45A 109.9 . . ?
C46 C45 H45A 109.9 . . ?
O4 C45 H45B 109.9 . . ?
C46 C45 H45B 109.9 . . ?
H45A C45 H45B 108.3 . . ?
N1 C46 C47 123.3(2) . . ?
N1 C46 C45 117.7(2) . . ?
C47 C46 C45 119.0(2) . . ?
C48 C47 C46 119.6(2) . . ?
C48 C47 H47 120.2 . . ?
C46 C47 H47 120.2 . . ?
C47 C48 C49 119.1(2) . . ?
C47 C48 H48 120.5 . . ?
C49 C48 H48 120.5 . . ?
C48 C49 C50 122.6(2) . . ?
C48 C49 C54 118.3(2) . . ?
C50 C49 C54 119.0(2) . . ?
C51 C50 C49 120.8(2) . . ?
C51 C50 H50 119.6 . . ?
C49 C50 H50 119.6 . . ?
C50 C51 C52 120.1(3) . . ?
C50 C51 H51 119.9 . . ?
C52 C51 H51 119.9 . . ?
C53 C52 C51 120.5(3) . . ?
C53 C52 H52 119.7 . . ?
C51 C52 H52 119.7 . . ?
C52 C53 C54 120.6(2) . . ?
C52 C53 H53 119.7 . . ?
C54 C53 H53 119.7 . . ?
N1 C54 C53 119.3(2) . . ?
N1 C54 C49 121.8(2) . . ?
C53 C54 C49 118.9(2) . . ?
Pd1 C55 H55A 109.5 . . ?
Pd1 C55 H55B 109.5 . . ?
H55A C55 H55B 109.5 . . ?
Pd1 C55 H55C 109.5 . . ?
H55A C55 H55C 109.5 . . ?
H55B C55 H55C 109.5 . . ?
C58 O5 C57 113.0(4) . . ?
C57 C56 H56A 109.5 . . ?
C57 C56 H56B 109.5 . . ?
H56A C56 H56B 109.5 . . ?
C57 C56 H56C 109.5 . . ?
H56A C56 H56C 109.5 . . ?
H56B C56 H56C 109.5 . . ?
O5 C57 C56 112.9(4) . . ?
O5 C57 H57A 109.0 . . ?
C56 C57 H57A 109.0 . . ?
O5 C57 H57B 109.0 . . ?
C56 C57 H57B 109.0 . . ?
H57A C57 H57B 107.8 . . ?
O5 C58 C59 111.7(4) . . ?
O5 C58 H58A 109.3 . . ?
C59 C58 H58A 109.3 . . ?
O5 C58 H58B 109.3 . . ?
C59 C58 H58B 109.3 . . ?
H58A C58 H58B 108.0 . . ?
C58 C59 H59A 109.5 . . ?
C58 C59 H59B 109.5 . . ?
H59A C59 H59B 109.5 . . ?
C58 C59 H59C 109.5 . . ?
H59A C59 H59C 109.5 . . ?
H59B C59 H59C 109.5 . . ?
C62 O6 C61 111.6(2) . . ?
C61 C60 H60A 109.5 . . ?
C61 C60 H60B 109.5 . . ?
H60A C60 H60B 109.5 . . ?
C61 C60 H60C 109.5 . . ?
H60A C60 H60C 109.5 . . ?
H60B C60 H60C 109.5 . . ?
O6 C61 C60 108.1(2) . . ?
O6 C61 H61A 110.1 . . ?
C60 C61 H61A 110.1 . . ?
O6 C61 H61B 110.1 . . ?
C60 C61 H61B 110.1 . . ?
H61A C61 H61B 108.4 . . ?
O6 C62 C63 108.1(2) . . ?
O6 C62 H62A 110.1 . . ?
C63 C62 H62A 110.1 . . ?
O6 C62 H62B 110.1 . . ?
C63 C62 H62B 110.1 . . ?
H62A C62 H62B 108.4 . . ?
C62 C63 H63A 109.5 . . ?
C62 C63 H63B 109.5 . . ?
H63A C63 H63B 109.5 . . ?
C62 C63 H63C 109.5 . . ?
H63A C63 H63C 109.5 . . ?
H63B C63 H63C 109.5 . . ?

loop_
_geom_bond_atom_site_label_1
_geom_bond_atom_site_label_2
_geom_bond_distance
_geom_bond_site_symmetry_2
_geom_bond_publ_flag
Pd1 C55 2.075(2) . ?
Pd1 P1 2.1892(6) . ?
Pd1 N1 2.2237(19) . ?
Pd1 Cl1 2.3534(6) . ?
P1 O1 1.5819(16) . ?
P1 O2 1.6049(17) . ?
P1 O3 1.6185(16) . ?
O1 C1 1.414(3) . ?
O2 C8 1.408(3) . ?
O3 C15 1.414(3) . ?
O4 C22 1.394(3) . ?
O4 C45 1.427(3) . ?
N1 C46 1.324(3) . ?
N1 C54 1.379(3) . ?
C1 C6 1.392(3) . ?
C1 C2 1.399(3) . ?
C2 C3 1.390(3) . ?
C2 C28 1.511(3) . ?
C3 C4 1.393(3) . ?
C3 H3 0.9500 . ?
C4 C5 1.388(3) . ?
C4 C29 1.528(3) . ?
C5 C6 1.393(3) . ?
C5 H5 0.9500 . ?
C6 C7 1.513(3) . ?
C7 C9 1.513(3) . ?
C7 H7A 0.9900 . ?
C7 H7B 0.9900 . ?
C8 C9 1.373(3) . ?
C8 C13 1.391(3) . ?
C9 C10 1.393(3) . ?
C10 C11 1.390(3) . ?
C10 H10 0.9500 . ?
C11 C12 1.394(3) . ?
C11 C33 1.531(3) . ?
C12 C13 1.390(3) . ?
C12 H12 0.9500 . ?
C13 C14 1.504(3) . ?
C14 C16 1.522(3) . ?
C14 H14A 0.9900 . ?
C14 H14B 0.9900 . ?
C15 C16 1.408(3) . ?
C15 C20 1.409(3) . ?
C16 C17 1.402(3) . ?
C17 C18 1.387(4) . ?
C17 H17 0.9500 . ?
C18 C19 1.386(3) . ?
C18 C37 1.538(3) . ?
C19 C20 1.393(3) . ?
C19 H19 0.9500 . ?
C20 C21 1.514(3) . ?
C21 C23 1.505(3) . ?
C21 H21A 0.9900 . ?
C21 H21B 0.9900 . ?
C22 C27 1.385(3) . ?
C22 C23 1.387(3) . ?
C23 C24 1.393(3) . ?
C24 C25 1.393(4) . ?
C24 H24 0.9500 . ?
C25 C26 1.389(4) . ?
C25 C41 1.542(4) . ?
C26 C27 1.391(3) . ?
C26 H26 0.9500 . ?
C27 C28 1.513(3) . ?
C28 H28A 0.9900 . ?
C28 H28B 0.9900 . ?
C29 C30 1.531(4) . ?
C29 C32 1.535(4) . ?
C29 C31 1.541(4) . ?
C30 H30A 0.9800 . ?
C30 H30B 0.9800 . ?
C30 H30C 0.9800 . ?
C31 H31A 0.9800 . ?
C31 H31B 0.9800 . ?
C31 H31C 0.9800 . ?
C32 H32A 0.9800 . ?
C32 H32B 0.9800 . ?
C32 H32C 0.9800 . ?
C33 C34A 1.484(4) . ?
C33 C36B 1.487(5) . ?
C33 C35A 1.512(5) . ?
C33 C34B 1.533(5) . ?
C33 C36A 1.598(5) . ?
C33 C35B 1.606(5) . ?
C34A H34A 0.9800 . ?
C34A H34B 0.9800 . ?
C34A H34C 0.9800 . ?
C35A H35A 0.9800 . ?
C35A H35B 0.9800 . ?
C35A H35C 0.9800 . ?
C36A H36A 0.9800 . ?
C36A H36B 0.9800 . ?
C36A H36C 0.9800 . ?
C34B H34D 0.9800 . ?
C34B H34E 0.9800 . ?
C34B H34F 0.9800 . ?
C35B H35D 0.9800 . ?
C35B H35E 0.9800 . ?
C35B H35F 0.9800 . ?
C36B H36D 0.9800 . ?
C36B H36E 0.9800 . ?
C36B H36F 0.9800 . ?
C37 C39 1.519(4) . ?
C37 C38 1.534(4) . ?
C37 C40 1.538(4) . ?
C38 H38A 0.9800 . ?
C38 H38B 0.9800 . ?
C38 H38C 0.9800 . ?
C39 H39A 0.9800 . ?
C39 H39B 0.9800 . ?
C39 H39C 0.9800 . ?
C40 H40A 0.9800 . ?
C40 H40B 0.9800 . ?
C40 H40C 0.9800 . ?
C41 C43 1.533(4) . ?
C41 C44 1.535(4) . ?
C41 C42 1.541(4) . ?
C42 H42A 0.9800 . ?
C42 H42B 0.9800 . ?
C42 H42C 0.9800 . ?
C43 H43A 0.9800 . ?
C43 H43B 0.9800 . ?
C43 H43C 0.9800 . ?
C44 H44A 0.9800 . ?
C44 H44B 0.9800 . ?
C44 H44C 0.9800 . ?
C45 C46 1.503(3) . ?
C45 H45A 0.9900 . ?
C45 H45B 0.9900 . ?
C46 C47 1.410(3) . ?
C47 C48 1.368(4) . ?
C47 H47 0.9500 . ?
C48 C49 1.401(4) . ?
C48 H48 0.9500 . ?
C49 C50 1.418(4) . ?
C49 C54 1.423(3) . ?
C50 C51 1.356(4) . ?
C50 H50 0.9500 . ?
C51 C52 1.419(4) . ?
C51 H51 0.9500 . ?
C52 C53 1.365(4) . ?
C52 H52 0.9500 . ?
C53 C54 1.412(4) . ?
C53 H53 0.9500 . ?
C55 H55A 0.9800 . ?
C55 H55B 0.9800 . ?
C55 H55C 0.9800 . ?
O5 C58 1.312(5) . ?
O5 C57 1.424(5) . ?
C56 C57 1.424(6) . ?
C56 H56A 0.9800 . ?
C56 H56B 0.9800 . ?
C56 H56C 0.9800 . ?
C57 H57A 0.9900 . ?
C57 H57B 0.9900 . ?
C58 C59 1.496(6) . ?
C58 H58A 0.9900 . ?
C58 H58B 0.9900 . ?
C59 H59A 0.9800 . ?
C59 H59B 0.9800 . ?
C59 H59C 0.9800 . ?
O6 C62 1.412(3) . ?
O6 C61 1.426(3) . ?
C60 C61 1.490(4) . ?
C60 H60A 0.9800 . ?
C60 H60B 0.9800 . ?
C60 H60C 0.9800 . ?
C61 H61A 0.9900 . ?
C61 H61B 0.9900 . ?
C62 C63 1.506(4) . ?
C62 H62A 0.9900 . ?
C62 H62B 0.9900 . ?
C63 H63A 0.9800 . ?
C63 H63B 0.9800 . ?
C63 H63C 0.9800 . ?

loop_
_geom_torsion_atom_site_label_1
_geom_torsion_atom_site_label_2
_geom_torsion_atom_site_label_3
_geom_torsion_atom_site_label_4
_geom_torsion
_geom_torsion_site_symmetry_1
_geom_torsion_site_symmetry_2
_geom_torsion_site_symmetry_3
_geom_torsion_site_symmetry_4
_geom_torsion_publ_flag
C55 Pd1 P1 O1 -166.87(9) . . . . ?
N1 Pd1 P1 O1 10.14(9) . . . . ?
C55 Pd1 P1 O2 -49.15(9) . . . . ?
N1 Pd1 P1 O2 127.86(8) . . . . ?
C55 Pd1 P1 O3 71.84(10) . . . . ?
N1 Pd1 P1 O3 -111.15(9) . . . . ?
O2 P1 O1 C1 47.2(3) . . . . ?
O3 P1 O1 C1 -59.9(3) . . . . ?
Pd1 P1 O1 C1 168.5(3) . . . . ?
O1 P1 O2 C8 -68.74(17) . . . . ?
O3 P1 O2 C8 38.81(17) . . . . ?
Pd1 P1 O2 C8 170.45(14) . . . . ?
O1 P1 O3 C15 -173.75(19) . . . . ?
O2 P1 O3 C15 76.6(2) . . . . ?
Pd1 P1 O3 C15 -48.7(2) . . . . ?
P1 Pd1 N1 C46 84.70(18) . . . . ?
Cl1 Pd1 N1 C46 -94.51(18) . . . . ?
P1 Pd1 N1 C54 -99.90(17) . . . . ?
Cl1 Pd1 N1 C54 80.88(17) . . . . ?
P1 O1 C1 C6 -55.0(4) . . . . ?
P1 O1 C1 C2 133.8(3) . . . . ?
C6 C1 C2 C3 6.4(3) . . . . ?
O1 C1 C2 C3 177.68(19) . . . . ?
C6 C1 C2 C28 -172.4(2) . . . . ?
O1 C1 C2 C28 -1.1(3) . . . . ?
C1 C2 C3 C4 -2.7(4) . . . . ?
C28 C2 C3 C4 176.2(2) . . . . ?
C2 C3 C4 C5 -1.9(4) . . . . ?
C2 C3 C4 C29 178.7(2) . . . . ?
C3 C4 C5 C6 3.0(4) . . . . ?
C29 C4 C5 C6 -177.6(2) . . . . ?
C2 C1 C6 C5 -5.4(3) . . . . ?
O1 C1 C6 C5 -176.24(19) . . . . ?
C2 C1 C6 C7 174.2(2) . . . . ?
O1 C1 C6 C7 3.3(3) . . . . ?
C4 C5 C6 C1 0.5(3) . . . . ?
C4 C5 C6 C7 -179.0(2) . . . . ?
C1 C6 C7 C9 77.6(3) . . . . ?
C5 C6 C7 C9 -102.9(2) . . . . ?
P1 O2 C8 C9 92.6(2) . . . . ?
P1 O2 C8 C13 -90.4(2) . . . . ?
C13 C8 C9 C10 0.1(4) . . . . ?
O2 C8 C9 C10 177.0(2) . . . . ?
C13 C8 C9 C7 176.8(2) . . . . ?
O2 C8 C9 C7 -6.4(3) . . . . ?
C6 C7 C9 C8 -92.0(3) . . . . ?
C6 C7 C9 C10 84.5(3) . . . . ?
C8 C9 C10 C11 -0.7(4) . . . . ?
C7 C9 C10 C11 -177.3(2) . . . . ?
C9 C10 C11 C12 0.6(4) . . . . ?
C9 C10 C11 C33 -177.7(2) . . . . ?
C10 C11 C12 C13 0.2(4) . . . . ?
C33 C11 C12 C13 178.4(2) . . . . ?
C11 C12 C13 C8 -0.7(4) . . . . ?
C11 C12 C13 C14 -177.1(2) . . . . ?
C9 C8 C13 C12 0.6(4) . . . . ?
O2 C8 C13 C12 -176.4(2) . . . . ?
C9 C8 C13 C14 177.1(2) . . . . ?
O2 C8 C13 C14 0.2(3) . . . . ?
C12 C13 C14 C16 -96.1(3) . . . . ?
C8 C13 C14 C16 87.6(3) . . . . ?
P1 O3 C15 C16 -71.4(3) . . . . ?
P1 O3 C15 C20 115.2(2) . . . . ?
C20 C15 C16 C17 1.8(3) . . . . ?
O3 C15 C16 C17 -171.4(2) . . . . ?
C20 C15 C16 C14 -173.7(2) . . . . ?
O3 C15 C16 C14 13.1(3) . . . . ?
C13 C14 C16 C17 131.6(2) . . . . ?
C13 C14 C16 C15 -52.8(3) . . . . ?
C15 C16 C17 C18 -0.2(4) . . . . ?
C14 C16 C17 C18 175.7(2) . . . . ?
C16 C17 C18 C19 -1.1(4) . . . . ?
C16 C17 C18 C37 177.9(2) . . . . ?
C17 C18 C19 C20 0.9(4) . . . . ?
C37 C18 C19 C20 -178.1(2) . . . . ?
C18 C19 C20 C15 0.6(4) . . . . ?
C18 C19 C20 C21 -176.8(2) . . . . ?
C16 C15 C20 C19 -2.0(3) . . . . ?
O3 C15 C20 C19 171.4(2) . . . . ?
C16 C15 C20 C21 175.1(2) . . . . ?
O3 C15 C20 C21 -11.5(3) . . . . ?
C19 C20 C21 C23 -128.6(2) . . . . ?
C15 C20 C21 C23 54.3(3) . . . . ?
C45 O4 C22 C27 83.9(3) . . . . ?
C45 O4 C22 C23 -104.9(2) . . . . ?
C27 C22 C23 C24 -4.8(3) . . . . ?
O4 C22 C23 C24 -176.0(2) . . . . ?
C27 C22 C23 C21 171.8(2) . . . . ?
O4 C22 C23 C21 0.6(3) . . . . ?
C20 C21 C23 C22 -99.4(3) . . . . ?
C20 C21 C23 C24 77.0(3) . . . . ?
C22 C23 C24 C25 1.9(4) . . . . ?
C21 C23 C24 C25 -174.5(2) . . . . ?
C23 C24 C25 C26 0.6(4) . . . . ?
C23 C24 C25 C41 -178.3(2) . . . . ?
C24 C25 C26 C27 -0.3(4) . . . . ?
C41 C25 C26 C27 178.6(2) . . . . ?
C23 C22 C27 C26 5.0(3) . . . . ?
O4 C22 C27 C26 175.9(2) . . . . ?
C23 C22 C27 C28 -168.3(2) . . . . ?
O4 C22 C27 C28 2.5(3) . . . . ?
C25 C26 C27 C22 -2.5(4) . . . . ?
C25 C26 C27 C28 171.0(2) . . . . ?
C3 C2 C28 C27 104.4(2) . . . . ?
C1 C2 C28 C27 -76.9(3) . . . . ?
C22 C27 C28 C2 102.3(3) . . . . ?
C26 C27 C28 C2 -71.0(3) . . . . ?
C5 C4 C29 C30 -124.1(3) . . . . ?
C3 C4 C29 C30 55.2(3) . . . . ?
C5 C4 C29 C32 -3.0(3) . . . . ?
C3 C4 C29 C32 176.4(2) . . . . ?
C5 C4 C29 C31 115.4(3) . . . . ?
C3 C4 C29 C31 -65.3(3) . . . . ?
C10 C11 C33 C34A -1.1(4) . . . . ?
C12 C11 C33 C34A -179.3(3) . . . . ?
C10 C11 C33 C36B -176.2(4) . . . . ?
C12 C11 C33 C36B 5.6(5) . . . . ?
C10 C11 C33 C35A -130.0(3) . . . . ?
C12 C11 C33 C35A 51.8(4) . . . . ?
C10 C11 C33 C34B 55.2(4) . . . . ?
C12 C11 C33 C34B -123.0(4) . . . . ?
C10 C11 C33 C36A 115.8(3) . . . . ?
C12 C11 C33 C36A -62.4(3) . . . . ?
C10 C11 C33 C35B -57.7(4) . . . . ?
C12 C11 C33 C35B 124.1(4) . . . . ?
C19 C18 C37 C39 -130.3(3) . . . . ?
C17 C18 C37 C39 50.7(3) . . . . ?
C19 C18 C37 C38 109.5(3) . . . . ?
C17 C18 C37 C38 -69.5(3) . . . . ?
C19 C18 C37 C40 -8.9(4) . . . . ?
C17 C18 C37 C40 172.1(2) . . . . ?
C26 C25 C41 C43 15.0(4) . . . . ?
C24 C25 C41 C43 -166.2(2) . . . . ?
C26 C25 C41 C44 135.7(3) . . . . ?
C24 C25 C41 C44 -45.5(3) . . . . ?
C26 C25 C41 C42 -104.2(3) . . . . ?
C24 C25 C41 C42 74.6(3) . . . . ?
C22 O4 C45 C46 -122.2(2) . . . . ?
C54 N1 C46 C47 -3.2(3) . . . . ?
Pd1 N1 C46 C47 172.27(18) . . . . ?
C54 N1 C46 C45 174.6(2) . . . . ?
Pd1 N1 C46 C45 -10.0(3) . . . . ?
O4 C45 C46 N1 -49.4(3) . . . . ?
O4 C45 C46 C47 128.5(2) . . . . ?
N1 C46 C47 C48 1.0(4) . . . . ?
C45 C46 C47 C48 -176.7(2) . . . . ?
C46 C47 C48 C49 1.4(4) . . . . ?
C47 C48 C49 C50 177.4(2) . . . . ?
C47 C48 C49 C54 -1.5(4) . . . . ?
C48 C49 C50 C51 -178.4(3) . . . . ?
C54 C49 C50 C51 0.5(4) . . . . ?
C49 C50 C51 C52 -0.3(5) . . . . ?
C50 C51 C52 C53 -0.1(5) . . . . ?
C51 C52 C53 C54 0.3(5) . . . . ?
C46 N1 C54 C53 -176.4(2) . . . . ?
Pd1 N1 C54 C53 8.0(3) . . . . ?
C46 N1 C54 C49 3.0(3) . . . . ?
Pd1 N1 C54 C49 -172.70(18) . . . . ?
C52 C53 C54 N1 179.2(3) . . . . ?
C52 C53 C54 C49 -0.1(4) . . . . ?
C48 C49 C54 N1 -0.7(4) . . . . ?
C50 C49 C54 N1 -179.6(2) . . . . ?
C48 C49 C54 C53 178.7(2) . . . . ?
C50 C49 C54 C53 -0.3(4) . . . . ?
C58 O5 C57 C56 -169.0(5) . . . . ?
C57 O5 C58 C59 170.6(4) . . . . ?
C62 O6 C61 C60 -179.8(3) . . . . ?
C61 O6 C62 C63 179.4(3) . . . . ?

loop_
_platon_squeeze_void_nr
_platon_squeeze_void_average_x
_platon_squeeze_void_average_y
_platon_squeeze_void_average_z
_platon_squeeze_void_volume
_platon_squeeze_void_count_electrons
1 0.500 0.000 1.000 368.7 48.7
2 0.500 0.500 0.500 368.7 48.5
